data_7028080
loop_
_publ_author_name
'Hitchcock, Peter B.'
'Lappert, Michael F.'
'Layh, Marcus'

_publ_section_title
;
 Synthesis and molecular structures of copper(I) 1-azaallyls
;
_journal_issue 10
_journal_name_full 'Journal of the Chemical Society, Dalton Transactions'
_journal_page_first 1619
_journal_paper_doi 10.1039/a801232f
_journal_year 1998
_chemical_formula_structural '[Me3SiCHC(tBu)N(SiMe3)CuPPh3]'
_chemical_formula_sum 'C30 H43 Cu N P Si2'
_chemical_formula_weight 568.34
_chemical_name_systematic
; 
 ? 
;
_space_group_IT_number 14
_symmetry_cell_setting monoclinic
_symmetry_space_group_name_Hall '-P 2yn'
_symmetry_space_group_name_H-M 'P 1 21/n 1'
_atom_sites_solution_hydrogens geom
_atom_sites_solution_primary direct
_atom_sites_solution_secondary difmap
_audit_creation_method SHELXL
_cell_angle_alpha 90.00
_cell_angle_beta 105.40(3)
_cell_angle_gamma 90.00
_cell_formula_units_Z 4
_cell_length_a 12.135(4)
_cell_length_b 14.805(5)
_cell_length_c 17.896(5)
_cell_measurement_reflns_used 25
_cell_measurement_temperature 173(2)
_cell_measurement_theta_max 10
_cell_measurement_theta_min 7
_cell_volume 3099.7(18)
_computing_cell_refinement 'Enraf-Nonius CAD4'
_computing_data_collection 'Enraf-Nonius CAD4'
_computing_molecular_graphics 'CAMERON (Watkin and Pearce,1993)'
_computing_publication_material SHELXL-93
_computing_structure_refinement 'SHELXL-93 (Sheldrick, 1993)'
_computing_structure_solution 'SHELXS-86 (Sheldrick, 1990)'
_diffrn_ambient_temperature 173(2)
_diffrn_measurement_device ' Enraf-Nonius CAD4'
_diffrn_measurement_method \w--2\q
_diffrn_radiation_monochromator graphite
_diffrn_radiation_source 'fine-focus sealed tube'
_diffrn_radiation_type MoK\a
_diffrn_radiation_wavelength 0.71073
_diffrn_reflns_av_R_equivalents 0.1491
_diffrn_reflns_av_sigmaI/netI 0.2021
_diffrn_reflns_limit_h_max 14
_diffrn_reflns_limit_h_min 0
_diffrn_reflns_limit_k_max 17
_diffrn_reflns_limit_k_min 0
_diffrn_reflns_limit_l_max 20
_diffrn_reflns_limit_l_min -21
_diffrn_reflns_number 5708
_diffrn_reflns_theta_max 24.99
_diffrn_reflns_theta_min 2.22
_diffrn_standards_decay_% 0
_diffrn_standards_interval_time 120
_diffrn_standards_number 2
_exptl_absorpt_coefficient_mu 0.852
_exptl_absorpt_correction_type none
_exptl_crystal_density_diffrn 1.218
_exptl_crystal_F_000 1208
_exptl_crystal_size_max 0.50
_exptl_crystal_size_mid 0.40
_exptl_crystal_size_min 0.20
_refine_diff_density_max 1.222
_refine_diff_density_min -0.762
_refine_diff_density_rms 0.125
_refine_ls_extinction_method none
_refine_ls_goodness_of_fit_all 1.032
_refine_ls_goodness_of_fit_obs 1.169
_refine_ls_hydrogen_treatment riding
_refine_ls_matrix_type full
_refine_ls_number_parameters 316
_refine_ls_number_reflns 5446
_refine_ls_number_restraints 0
_refine_ls_restrained_S_all 1.032
_refine_ls_restrained_S_obs 1.169
_refine_ls_R_factor_all 0.2135
_refine_ls_R_factor_obs 0.1007
_refine_ls_shift/esd_max -0.006
_refine_ls_shift/esd_mean 0.001
_refine_ls_structure_factor_coef Fsqd
_refine_ls_weighting_details 'w=1/[\s^2^(Fo^2^)+(0.1220P)^2^+1.7804P] where P=(Fo^2^+2Fc^2^)/3'
_refine_ls_weighting_scheme calc
_refine_ls_wR_factor_all 0.2862
_refine_ls_wR_factor_obs 0.2171
_reflns_number_observed 2509
_reflns_number_total 5446
_reflns_observed_criterion >2sigma(I)
_cod_data_source_file f801232sup1.cif
_cod_data_source_block jul1395
_cod_depositor_comments
;
The following automatic conversions were performed:

'_refine_ls_weighting_scheme' value 'calc
w=1/[\s^2^(Fo^2^)+(0.1220P)^2^+1.7804P] where P=(Fo^2^+2Fc^2^)/3' was
changed to 'calc'. New tag '_refine_ls_weighting_details' was
created. The value of the new tag was set to
'w=1/[\s^2^(Fo^2^)+(0.1220P)^2^+1.7804P] where P=(Fo^2^+2Fc^2^)/3'.

Automatic conversion script
Id: cif_fix_values 3143 2015-03-26 13:38:13Z robertas 
;
_cod_original_cell_volume 3099.7(17)
_cod_original_sg_symbol_H-M P2(1)/n
_cod_database_code 7028080

loop_
_symmetry_equiv_pos_as_xyz
'x, y, z'
'x+1/2, -y+1/2, z+1/2'
'-x, -y, -z'
'-x-1/2, y-1/2, -z-1/2'

loop_
_atom_site_aniso_label
_atom_site_aniso_U_11
_atom_site_aniso_U_22
_atom_site_aniso_U_33
_atom_site_aniso_U_23
_atom_site_aniso_U_13
_atom_site_aniso_U_12
Cu 0.0310(7) 0.0330(8) 0.0465(9) -0.0017(7) 0.0148(6) 0.0062(6)
P 0.0226(13) 0.032(2) 0.032(2) -0.0044(13) 0.0060(11) 0.0068(12)
Si1 0.040(2) 0.023(2) 0.046(2) -0.0043(14) 0.010(2) -0.0070(14)
Si2 0.038(2) 0.031(2) 0.044(2) 0.0008(15) 0.001(2) 0.0125(14)
N 0.034(5) 0.019(5) 0.039(5) 0.000(4) 0.008(4) 0.004(4)
C1 0.031(5) 0.024(6) 0.034(6) 0.001(5) 0.012(5) -0.003(5)
C2 0.039(6) 0.026(6) 0.037(7) -0.004(5) -0.010(5) 0.001(5)
C3 0.022(5) 0.020(5) 0.033(6) 0.009(4) 0.005(5) 0.003(4)
C4 0.101(12) 0.067(10) 0.048(9) 0.023(8) 0.017(8) 0.038(9)
C5 0.073(10) 0.029(7) 0.120(13) 0.034(8) -0.036(9) -0.014(7)
C6 0.035(7) 0.067(10) 0.101(12) 0.026(9) 0.007(7) 0.017(7)
C7 0.072(9) 0.064(9) 0.065(10) -0.014(8) 0.004(8) -0.041(8)
C8 0.110(14) 0.026(8) 0.259(26) -0.002(12) 0.103(16) -0.006(9)
C9 0.102(13) 0.120(15) 0.069(11) 0.005(10) -0.033(9) -0.079(12)
C10 0.046(7) 0.042(7) 0.062(9) 0.004(7) 0.000(7) -0.002(6)
C11 0.032(7) 0.069(9) 0.067(9) 0.004(8) -0.002(6) 0.008(7)
C12 0.103(11) 0.072(10) 0.040(8) 0.003(7) -0.009(8) 0.056(9)
C13 0.013(5) 0.026(5) 0.034(6) 0.002(5) 0.003(4) 0.002(4)
C14 0.030(6) 0.027(6) 0.040(7) -0.002(5) 0.007(5) -0.005(5)
C15 0.044(7) 0.046(7) 0.044(8) 0.002(6) 0.019(6) 0.006(6)
C16 0.037(6) 0.039(7) 0.038(7) 0.000(6) -0.002(6) -0.009(6)
C17 0.033(6) 0.045(7) 0.044(7) 0.007(6) -0.008(5) 0.004(6)
C18 0.027(5) 0.039(6) 0.047(7) -0.001(6) 0.011(5) -0.010(5)
C19 0.028(5) 0.023(5) 0.030(6) -0.003(5) -0.002(5) 0.015(5)
C20 0.035(6) 0.030(6) 0.055(8) 0.007(6) -0.001(6) 0.001(5)
C21 0.032(6) 0.055(8) 0.061(9) 0.005(7) -0.005(6) 0.009(6)
C22 0.052(8) 0.035(7) 0.046(8) 0.007(6) 0.011(6) 0.010(6)
C23 0.044(7) 0.038(7) 0.071(10) 0.000(7) -0.003(7) -0.006(6)
C24 0.039(7) 0.033(7) 0.053(8) -0.002(6) 0.009(6) -0.001(6)
C25 0.022(5) 0.028(6) 0.034(6) 0.003(5) 0.002(4) 0.011(5)
C26 0.039(6) 0.034(6) 0.047(7) -0.003(6) 0.012(5) 0.007(6)
C27 0.031(6) 0.046(8) 0.068(9) 0.007(7) -0.002(6) -0.009(6)
C28 0.041(7) 0.014(6) 0.083(10) 0.001(6) -0.023(7) -0.002(5)
C29 0.048(7) 0.033(7) 0.056(8) -0.016(6) 0.005(7) 0.003(6)
C30 0.037(6) 0.027(6) 0.038(7) -0.003(5) -0.006(5) 0.015(5)

loop_
_atom_site_label
_atom_site_type_symbol
_atom_site_fract_x
_atom_site_fract_y
_atom_site_fract_z
_atom_site_U_iso_or_equiv
_atom_site_thermal_displace_type
_atom_site_occupancy
_atom_site_calc_flag
_atom_site_refinement_flags
Cu Cu 0.09537(11) 0.19998(9) 0.32950(8) 0.0360(4) Uani 1 d .
P P 0.2416(2) 0.1869(2) 0.2844(2) 0.0292(7) Uani 1 d .
Si1 Si -0.1191(3) 0.1422(2) 0.3837(2) 0.0366(8) Uani 1 d .
Si2 Si 0.1617(3) 0.2757(2) 0.5421(2) 0.0400(8) Uani 1 d .
N N -0.0207(7) 0.2227(5) 0.3754(5) 0.031(2) Uani 1 d .
C1 C -0.0086(8) 0.3119(7) 0.3982(6) 0.029(2) Uani 1 d .
C2 C 0.0668(9) 0.3395(7) 0.4639(6) 0.038(3) Uani 1 d .
H2 H 0.0712(9) 0.4032(7) 0.4707(6) 0.045 Uiso 1 calc R
C3 C -0.0800(8) 0.3832(6) 0.3400(6) 0.025(2) Uani 1 d .
C4 C -0.0886(13) 0.3571(9) 0.2580(7) 0.072(4) Uani 1 d .
H4A H -0.0119(13) 0.3542(9) 0.2501(7) 0.109 Uiso 1 calc R
H4B H -0.1342(13) 0.4022(9) 0.2230(7) 0.109 Uiso 1 calc R
H4C H -0.1255(13) 0.2979(9) 0.2473(7) 0.109 Uiso 1 calc R
C5 C -0.0283(12) 0.4763(8) 0.3516(9) 0.086(6) Uani 1 d .
H5A H -0.0212(12) 0.4961(8) 0.4050(9) 0.129 Uiso 1 calc R
H5B H -0.0776(12) 0.5185(8) 0.3155(9) 0.129 Uiso 1 calc R
H5C H 0.0474(12) 0.4750(8) 0.3420(9) 0.129 Uiso 1 calc R
C6 C -0.1984(10) 0.3871(10) 0.3504(9) 0.070(4) Uani 1 d .
H6A H -0.1946(10) 0.4042(10) 0.4039(9) 0.104 Uiso 1 calc R
H6B H -0.2346(10) 0.3276(10) 0.3393(9) 0.104 Uiso 1 calc R
H6C H -0.2434(10) 0.4319(10) 0.3148(9) 0.104 Uiso 1 calc R
C7 C -0.1672(12) 0.1512(9) 0.4720(8) 0.070(4) Uani 1 d .
H7A H -0.2024(12) 0.2104(9) 0.4737(8) 0.105 Uiso 1 calc R
H7B H -0.1016(12) 0.1442(9) 0.5174(8) 0.105 Uiso 1 calc R
H7C H -0.2233(12) 0.1036(9) 0.4722(8) 0.105 Uiso 1 calc R
C8 C -0.0522(15) 0.0340(9) 0.3757(13) 0.121(8) Uani 1 d .
H8A H -0.0281(15) 0.0324(9) 0.3276(13) 0.182 Uiso 1 calc R
H8B H -0.1071(15) -0.0147(9) 0.3751(13) 0.182 Uiso 1 calc R
H8C H 0.0146(15) 0.0260(9) 0.4201(13) 0.182 Uiso 1 calc R
C9 C -0.2554(13) 0.1384(12) 0.3046(9) 0.107(7) Uani 1 d .
H9A H -0.2977(13) 0.1949(12) 0.3045(9) 0.161 Uiso 1 calc R
H9B H -0.3019(13) 0.0874(12) 0.3134(9) 0.161 Uiso 1 calc R
H9C H -0.2380(13) 0.1311(12) 0.2545(9) 0.161 Uiso 1 calc R
C10 C 0.0896(10) 0.2472(8) 0.6177(7) 0.053(3) Uani 1 d .
H10A H 0.1420(10) 0.2130(8) 0.6591(7) 0.079 Uiso 1 calc R
H10B H 0.0216(10) 0.2106(8) 0.5950(7) 0.079 Uiso 1 calc R
H10C H 0.0668(10) 0.3029(8) 0.6391(7) 0.079 Uiso 1 calc R
C11 C 0.2817(9) 0.3565(9) 0.5856(8) 0.059(4) Uani 1 d .
H11A H 0.3370(9) 0.3268(9) 0.6286(8) 0.088 Uiso 1 calc R
H11B H 0.2507(9) 0.4101(9) 0.6049(8) 0.088 Uiso 1 calc R
H11C H 0.3197(9) 0.3744(9) 0.5459(8) 0.088 Uiso 1 calc R
C12 C 0.2300(13) 0.1711(9) 0.5167(7) 0.077(5) Uani 1 d .
H12A H 0.2784(13) 0.1439(9) 0.5640(7) 0.116 Uiso 1 calc R
H12B H 0.2768(13) 0.1865(9) 0.4816(7) 0.116 Uiso 1 calc R
H12C H 0.1705(13) 0.1281(9) 0.4912(7) 0.116 Uiso 1 calc R
C13 C 0.2113(7) 0.1689(6) 0.1813(6) 0.025(2) Uani 1 d .
C14 C 0.2906(9) 0.1299(7) 0.1468(6) 0.032(3) Uani 1 d .
H14 H 0.3627(9) 0.1108(7) 0.1783(6) 0.039 Uiso 1 calc R
C15 C 0.2658(10) 0.1189(8) 0.0682(7) 0.043(3) Uani 1 d .
H15 H 0.3198(10) 0.0910(8) 0.0457(7) 0.052 Uiso 1 calc R
C16 C 0.1631(9) 0.1480(7) 0.0219(7) 0.040(3) Uani 1 d .
H16 H 0.1475(9) 0.1426(7) -0.0328(7) 0.048 Uiso 1 calc R
C17 C 0.0821(9) 0.1852(8) 0.0543(7) 0.044(3) Uani 1 d .
H17 H 0.0098(9) 0.2035(8) 0.0224(7) 0.053 Uiso 1 calc R
C18 C 0.1077(8) 0.1954(7) 0.1338(6) 0.038(3) Uani 1 d .
H18 H 0.0523(8) 0.2213(7) 0.1563(6) 0.045 Uiso 1 calc R
C19 C 0.3315(8) 0.0926(7) 0.3279(6) 0.029(2) Uani 1 d .
C20 C 0.4502(9) 0.1009(7) 0.3615(7) 0.043(3) Uani 1 d .
H20 H 0.4879(9) 0.1569(7) 0.3605(7) 0.051 Uiso 1 calc R
C21 C 0.5116(10) 0.0246(9) 0.3966(7) 0.053(3) Uani 1 d .
H21 H 0.5920(10) 0.0281(9) 0.4179(7) 0.063 Uiso 1 calc R
C22 C 0.4551(10) -0.0555(8) 0.4002(7) 0.045(3) Uani 1 d .
H22 H 0.4968(10) -0.1064(8) 0.4251(7) 0.054 Uiso 1 calc R
C23 C 0.3414(10) -0.0626(8) 0.3688(7) 0.054(4) Uani 1 d .
H23 H 0.3042(10) -0.1187(8) 0.3705(7) 0.065 Uiso 1 calc R
C24 C 0.2774(10) 0.0131(7) 0.3333(7) 0.042(3) Uani 1 d .
H24 H 0.1968(10) 0.0085(7) 0.3134(7) 0.051 Uiso 1 calc R
C25 C 0.3330(8) 0.2858(7) 0.3023(6) 0.029(2) Uani 1 d .
C26 C 0.4139(9) 0.3037(8) 0.2624(7) 0.040(3) Uani 1 d .
H26 H 0.4213(9) 0.2639(8) 0.2224(7) 0.048 Uiso 1 calc R
C27 C 0.4839(10) 0.3782(8) 0.2800(8) 0.051(3) Uani 1 d .
H27 H 0.5419(10) 0.3886(8) 0.2543(8) 0.061 Uiso 1 calc R
C28 C 0.4679(10) 0.4381(7) 0.3361(8) 0.054(4) Uani 1 d .
H28 H 0.5144(10) 0.4906(7) 0.3476(8) 0.064 Uiso 1 calc R
C29 C 0.3887(10) 0.4236(8) 0.3741(7) 0.047(3) Uani 1 d .
H29 H 0.3807(10) 0.4653(8) 0.4127(7) 0.056 Uiso 1 calc R
C30 C 0.3175(9) 0.3482(7) 0.3580(6) 0.037(3) Uani 1 d .
H30 H 0.2597(9) 0.3391(7) 0.3842(6) 0.045 Uiso 1 calc R

loop_
_atom_type_symbol
_atom_type_description
_atom_type_scat_dispersion_real
_atom_type_scat_dispersion_imag
_atom_type_scat_source
C C 0.0033 0.0016 'International Tables Vol C Tables 4.2.6.8 and 6.1.1.4'
H H 0.0000 0.0000 'International Tables Vol C Tables 4.2.6.8 and 6.1.1.4'
N N 0.0061 0.0033 'International Tables Vol C Tables 4.2.6.8 and 6.1.1.4'
P P 0.1023 0.0942 'International Tables Vol C Tables 4.2.6.8 and 6.1.1.4'
Si Si 0.0817 0.0704 'International Tables Vol C Tables 4.2.6.8 and 6.1.1.4'
Cu Cu 0.3201 1.2651 'International Tables Vol C Tables 4.2.6.8 and 6.1.1.4'

loop_
_geom_angle_atom_site_label_1
_geom_angle_atom_site_label_2
_geom_angle_atom_site_label_3
_geom_angle
N Cu P 173.0(3)
C13 P C19 105.1(4)
C13 P C25 104.5(5)
C19 P C25 106.0(4)
C13 P Cu 115.7(3)
C19 P Cu 111.8(4)
C25 P Cu 112.9(3)
N Si1 C8 105.6(6)
N Si1 C7 114.3(5)
C8 Si1 C7 112.5(8)
N Si1 C9 116.8(6)
C8 Si1 C9 103.8(9)
C7 Si1 C9 103.6(7)
C2 Si2 C10 110.8(5)
C2 Si2 C12 118.2(5)
C10 Si2 C12 108.4(6)
C2 Si2 C11 104.4(5)
C10 Si2 C11 107.9(6)
C12 Si2 C11 106.4(6)
C1 N Si1 131.3(7)
C1 N Cu 105.8(6)
Si1 N Cu 122.9(5)
C2 C1 N 122.8(9)
C2 C1 C3 120.2(9)
N C1 C3 116.8(8)
C1 C2 Si2 131.1(8)
C4 C3 C6 108.2(10)
C4 C3 C5 106.8(10)
C6 C3 C5 109.0(10)
C4 C3 C1 111.1(9)
C6 C3 C1 108.8(8)
C5 C3 C1 112.8(8)
C18 C13 C14 117.9(10)
C18 C13 P 119.6(8)
C14 C13 P 122.4(7)
C15 C14 C13 120.9(10)
C14 C15 C16 120.1(11)
C15 C16 C17 120.4(11)
C16 C17 C18 119.0(10)
C13 C18 C17 121.6(10)
C24 C19 C20 120.1(10)
C24 C19 P 116.7(8)
C20 C19 P 123.0(8)
C21 C20 C19 118.7(10)
C22 C21 C20 120.0(11)
C23 C22 C21 120.9(11)
C22 C23 C24 120.4(11)
C19 C24 C23 119.9(10)
C26 C25 C30 119.2(10)
C26 C25 P 123.1(8)
C30 C25 P 117.7(8)
C27 C26 C25 120.9(11)
C26 C27 C28 118.7(12)
C29 C28 C27 121.5(11)
C28 C29 C30 121.0(11)
C29 C30 C25 118.6(11)

loop_
_geom_bond_atom_site_label_1
_geom_bond_atom_site_label_2
_geom_bond_distance
Cu N 1.840(8)
Cu P 2.145(3)
P C13 1.802(10)
P C19 1.815(9)
P C25 1.813(10)
Si1 N 1.721(8)
Si1 C8 1.818(14)
Si1 C7 1.829(14)
Si1 C9 1.870(13)
Si2 C2 1.823(10)
Si2 C10 1.844(12)
Si2 C12 1.868(12)
Si2 C11 1.885(12)
N C1 1.379(12)
C1 C2 1.348(13)
C1 C3 1.571(13)
C3 C4 1.49(2)
C3 C6 1.497(14)
C3 C5 1.507(14)
C13 C18 1.374(13)
C13 C14 1.399(13)
C14 C15 1.366(15)
C15 C16 1.370(15)
C16 C17 1.382(15)
C17 C18 1.382(15)
C19 C24 1.364(14)
C19 C20 1.412(14)
C20 C21 1.406(15)
C21 C22 1.38(2)
C22 C23 1.348(15)
C23 C24 1.41(2)
C25 C26 1.385(14)
C25 C30 1.408(14)
C26 C27 1.377(15)
C27 C28 1.39(2)
C28 C29 1.33(2)
C29 C30 1.394(15)
